data_2241010
loop_
_publ_author_name
'Caracelli, Ignez'
'Olivato, Paulo R.'
'Traesel, Henrique J.'
'Valen\,ca, J\'essica'
'Rodrigues, Daniel N. S.'
'Tiekink, Edward R. T.'

_publ_section_title
;
 Crystal structure of
 2-methoxy-2-[(4-methoxyphenyl)sulfanyl]-1-phenylethanone
;
_journal_issue 9
_journal_name_full 'Acta Crystallographica Section E'
_journal_page_first o657
_journal_page_last o658
_journal_paper_doi 10.1107/S2056989015014565
_journal_volume 71
_journal_year 2015
_chemical_formula_iupac 'C16 H16 O3 S'
_chemical_formula_moiety 'C16 H16 O3 S'
_chemical_formula_sum 'C16 H16 O3 S'
_chemical_formula_weight 288.35
_chemical_name_systematic
;
2-Methoxy-2-[(4-methoxyphenyl)sulfanyl]-1-phenylethanone
;
_space_group_crystal_system orthorhombic
_space_group_IT_number 29
_space_group_name_Hall 'P 2c -2ac'
_space_group_name_H-M_alt 'P c a 21'
_symmetry_space_group_name_Hall 'P 2c -2ac'
_symmetry_space_group_name_H-M 'P c a 21'
_atom_sites_solution_hydrogens geom
_audit_creation_method SHELXL-2014/7
_cell_angle_alpha 90
_cell_angle_beta 90
_cell_angle_gamma 90
_cell_formula_units_Z 4
_cell_length_a 18.769(3)
_cell_length_b 7.6430(10)
_cell_length_c 10.0578(16)
_cell_measurement_reflns_used 2745
_cell_measurement_temperature 296(2)
_cell_measurement_theta_max 25.09
_cell_measurement_theta_min 2.17
_cell_volume 1442.8(4)
_computing_cell_refinement
;
SAINT (Bruker, 2009)
;
_computing_data_collection
;
APEX2 (Bruker, 2009)
;
_computing_data_reduction
;
SAINT (Bruker, 2009)
;
_computing_molecular_graphics
;
ORTEP-3 for Windows (Farrugia, 2012) and  DIAMOND (Brandenburg,
2006)
;
_computing_publication_material
;
<i>Marvinsketch</i> (ChemAxon, 2010) and publCIF (Westrip, 2010)
;
_computing_structure_refinement
;
SHELXL2014 (Sheldrick, 2015)
;
_computing_structure_solution
;
SIR (Burla <i>et al.</i>,  2015)
;
_diffrn_ambient_temperature 296(2)
_diffrn_measured_fraction_theta_full 0.988
_diffrn_measured_fraction_theta_max 0.986
_diffrn_measurement_device_type 'Bruker APEXII CCD'
_diffrn_measurement_method '\f and \w scans'
_diffrn_radiation_type MoK\a
_diffrn_radiation_wavelength 0.71073
_diffrn_reflns_av_R_equivalents 0.0258
_diffrn_reflns_limit_h_max 22
_diffrn_reflns_limit_h_min -22
_diffrn_reflns_limit_k_max 9
_diffrn_reflns_limit_k_min -8
_diffrn_reflns_limit_l_max 12
_diffrn_reflns_limit_l_min -7
_diffrn_reflns_number 6725
_diffrn_reflns_theta_full 25.242
_diffrn_reflns_theta_max 25.406
_diffrn_reflns_theta_min 2.170
_exptl_absorpt_coefficient_mu 0.228
_exptl_absorpt_correction_T_max 0.7452
_exptl_absorpt_correction_T_min 0.6181
_exptl_absorpt_correction_type multi-scan
_exptl_absorpt_process_details
;
(<i>SADABS</i>; Sheldrick, 1996)
;
_exptl_crystal_colour colourless
_exptl_crystal_density_diffrn 1.327
_exptl_crystal_description irregular
_exptl_crystal_F_000 608
_exptl_crystal_size_max 0.373
_exptl_crystal_size_mid 0.161
_exptl_crystal_size_min 0.092
_refine_diff_density_max 0.121
_refine_diff_density_min -0.141
_refine_ls_abs_structure_details
;
Flack <i>x</i> determined using 418 quotients
[(<i>I</i>^+^)-(<i>I</i>^-^)]/[(<i>I</i>^+^)+(<i>I</i>^-^)]
(Parsons <i>et al</i>., 2013)
;
_refine_ls_abs_structure_Flack 0.09(4)
_refine_ls_extinction_method none
_refine_ls_goodness_of_fit_ref 1.035
_refine_ls_hydrogen_treatment constr
_refine_ls_matrix_type full
_refine_ls_number_parameters 183
_refine_ls_number_reflns 1935
_refine_ls_number_restraints 1
_refine_ls_restrained_S_all 1.034
_refine_ls_R_factor_all 0.0426
_refine_ls_R_factor_gt 0.0314
_refine_ls_shift/su_max 0.000
_refine_ls_shift/su_mean 0.000
_refine_ls_structure_factor_coef Fsqd
_refine_ls_weighting_details 'w=1/[\s^2^(Fo^2^)+(0.0337P)^2^+0.2623P] where P=(Fo^2^+2Fc^2^)/3'
_refine_ls_weighting_scheme calc
_refine_ls_wR_factor_gt 0.0701
_refine_ls_wR_factor_ref 0.0759
_reflns_number_gt 1627
_reflns_number_total 1935
_reflns_threshold_expression 'I > 2\s(I)'
_cod_data_source_file hg5455sup1.cif
_cod_data_source_block I
_cod_database_code 2241010
_shelx_space_group_comment
;
The symmetry employed for this shelxl refinement is uniquely defined
by the following loop, which should always be used as a source of
symmetry information in preference to the above space-group names.
They are only intended as comments.
;
_shelx_estimated_absorpt_t_min 0.920
_shelx_estimated_absorpt_t_max 0.979

loop_
_space_group_symop_operation_xyz
'x, y, z'
'-x, -y, z+1/2'
'-x+1/2, y, z+1/2'
'x+1/2, -y, z'

loop_
_atom_site_type_symbol
_atom_site_label
_atom_site_fract_x
_atom_site_fract_y
_atom_site_fract_z
_atom_site_U_iso_or_equiv
_atom_site_adp_type
_atom_site_calc_flag
_atom_site_occupancy
S S1 0.56536(5) 0.23724(10) 0.74255(12) 0.0585(3) Uani d 1
O O1 0.53351(13) 0.6345(3) 0.9109(3) 0.0608(6) Uani d 1
O O2 0.44516(10) 0.4243(3) 0.7959(3) 0.0588(6) Uani d 1
O O3 0.67048(13) 0.2149(3) 1.2961(3) 0.0702(8) Uani d 1
C C1 0.7294(2) 0.8300(5) 0.6168(5) 0.0670(11) Uani d 1
H H1 0.7687 0.8842 0.5784 0.080 Uiso calc 1
C C2 0.70618(18) 0.8808(4) 0.7391(5) 0.0707(11) Uani d 1
H H2 0.7294 0.9710 0.7834 0.085 Uiso calc 1
C C3 0.64887(17) 0.8002(4) 0.7975(4) 0.0566(9) Uani d 1
H H3 0.6338 0.8355 0.8814 0.068 Uiso calc 1
C C4 0.61332(15) 0.6666(4) 0.7325(4) 0.0441(7) Uani d 1
C C5 0.63593(19) 0.6186(5) 0.6074(4) 0.0587(9) Uani d 1
H H5 0.6117 0.5320 0.5608 0.070 Uiso calc 1
C C6 0.6949(2) 0.6995(5) 0.5506(4) 0.0696(11) Uani d 1
H H6 0.7108 0.6644 0.4672 0.083 Uiso calc 1
C C7 0.55159(15) 0.5857(4) 0.8007(3) 0.0439(7) Uani d 1
C C8 0.51146(15) 0.4382(3) 0.7343(4) 0.0455(7) Uani d 1
H H8 0.5041 0.4685 0.6407 0.055 Uiso calc 1
C C9 0.3949(2) 0.3296(5) 0.7185(4) 0.0718(12) Uani d 1
H H9A 0.4129 0.2143 0.7012 0.108 Uiso calc 1
H H9B 0.3871 0.3894 0.6358 0.108 Uiso calc 1
H H9C 0.3507 0.3213 0.7663 0.108 Uiso calc 1
C C10 0.59396(18) 0.2334(4) 0.9103(4) 0.0448(8) Uani d 1
C C11 0.55035(17) 0.1718(4) 1.0103(4) 0.0474(8) Uani d 1
H H11 0.5045 0.1348 0.9897 0.057 Uiso calc 1
C C12 0.57361(17) 0.1641(4) 1.1405(4) 0.0493(9) Uani d 1
H H12 0.5434 0.1230 1.2068 0.059 Uiso calc 1
C C13 0.64116(18) 0.2170(4) 1.1714(4) 0.0491(9) Uani d 1
C C14 0.68553(18) 0.2783(4) 1.0714(4) 0.0610(10) Uani d 1
H H14 0.7316 0.3143 1.0919 0.073 Uiso calc 1
C C15 0.66189(18) 0.2860(4) 0.9429(4) 0.0550(9) Uani d 1
H H15 0.6921 0.3273 0.8767 0.066 Uiso calc 1
C C16 0.6275(2) 0.1561(6) 1.4024(4) 0.0749(11) Uani d 1
H H16A 0.6538 0.1639 1.4841 0.112 Uiso calc 1
H H16B 0.6138 0.0367 1.3871 0.112 Uiso calc 1
H H16C 0.5856 0.2277 1.4083 0.112 Uiso calc 1

loop_
_atom_site_aniso_label
_atom_site_aniso_U_11
_atom_site_aniso_U_22
_atom_site_aniso_U_33
_atom_site_aniso_U_12
_atom_site_aniso_U_13
_atom_site_aniso_U_23
S1 0.0873(6) 0.0513(4) 0.0370(5) 0.0083(4) -0.0003(5) -0.0065(5)
O1 0.0732(14) 0.0705(15) 0.0387(16) 0.0031(13) 0.0019(12) -0.0129(13)
O2 0.0561(13) 0.0760(15) 0.0444(16) -0.0089(11) 0.0015(13) -0.0003(13)
O3 0.0628(15) 0.0992(19) 0.0486(18) 0.0162(14) -0.0127(15) 0.0049(15)
C1 0.056(2) 0.067(2) 0.078(4) -0.0075(19) -0.006(2) 0.015(2)
C2 0.061(2) 0.061(2) 0.090(4) -0.0085(17) -0.010(3) -0.010(3)
C3 0.061(2) 0.0537(18) 0.055(3) 0.0065(17) -0.007(2) -0.0090(18)
C4 0.0491(16) 0.0415(14) 0.042(2) 0.0075(13) -0.0069(16) -0.0003(17)
C5 0.073(2) 0.064(2) 0.039(2) -0.0115(18) -0.0002(19) -0.0035(18)
C6 0.075(2) 0.083(3) 0.051(3) -0.001(2) 0.009(2) 0.008(2)
C7 0.0561(17) 0.0455(16) 0.030(2) 0.0080(14) -0.0052(17) 0.0020(15)
C8 0.0552(17) 0.0530(16) 0.0282(17) -0.0006(14) -0.0009(16) 0.0002(18)
C9 0.070(2) 0.081(2) 0.065(3) -0.020(2) -0.009(2) 0.002(2)
C10 0.0572(19) 0.0356(16) 0.041(2) 0.0100(14) 0.0040(16) -0.0001(15)
C11 0.0507(18) 0.0478(18) 0.044(2) -0.0021(14) 0.0007(16) 0.0018(16)
C12 0.0536(19) 0.0496(19) 0.045(2) 0.0071(15) 0.0068(16) 0.0041(16)
C13 0.053(2) 0.055(2) 0.040(2) 0.0139(16) -0.0016(18) 0.0033(16)
C14 0.0455(18) 0.075(2) 0.063(3) 0.0020(17) -0.004(2) 0.008(2)
C15 0.055(2) 0.060(2) 0.050(3) 0.0023(17) 0.0125(19) 0.0059(18)
C16 0.083(2) 0.103(3) 0.039(3) 0.027(3) -0.001(2) 0.005(2)

loop_
_atom_type_symbol
_atom_type_description
_atom_type_scat_dispersion_real
_atom_type_scat_dispersion_imag
_atom_type_scat_source
C C 0.0033 0.0016 'International Tables Vol C Tables 4.2.6.8 and 6.1.1.4'
H H 0.0000 0.0000 'International Tables Vol C Tables 4.2.6.8 and 6.1.1.4'
O O 0.0106 0.0060 'International Tables Vol C Tables 4.2.6.8 and 6.1.1.4'
S S 0.1246 0.1234 'International Tables Vol C Tables 4.2.6.8 and 6.1.1.4'

loop_
_geom_angle_atom_site_label_1
_geom_angle_atom_site_label_2
_geom_angle_atom_site_label_3
_geom_angle
C10 S1 C8 102.90(15)
C8 O2 C9 112.8(3)
C13 O3 C16 117.8(3)
C2 C1 C6 119.8(4)
C2 C1 H1 120.1
C6 C1 H1 120.1
C1 C2 C3 120.7(4)
C1 C2 H2 119.7
C3 C2 H2 119.7
C2 C3 C4 120.4(4)
C2 C3 H3 119.8
C4 C3 H3 119.8
C5 C4 C3 118.6(3)
C5 C4 C7 123.6(3)
C3 C4 C7 117.8(3)
C4 C5 C6 120.2(4)
C4 C5 H5 119.9
C6 C5 H5 119.9
C1 C6 C5 120.2(4)
C1 C6 H6 119.9
C5 C6 H6 119.9
O1 C7 C4 120.8(3)
O1 C7 C8 119.4(3)
C4 C7 C8 119.8(3)
O2 C8 C7 107.8(2)
O2 C8 S1 114.0(2)
C7 C8 S1 109.2(2)
O2 C8 H8 108.6
C7 C8 H8 108.6
S1 C8 H8 108.6
O2 C9 H9A 109.5
O2 C9 H9B 109.5
H9A C9 H9B 109.5
O2 C9 H9C 109.5
H9A C9 H9C 109.5
H9B C9 H9C 109.5
C15 C10 C11 118.4(3)
C15 C10 S1 120.2(3)
C11 C10 S1 121.4(3)
C10 C11 C12 121.2(3)
C10 C11 H11 119.4
C12 C11 H11 119.4
C13 C12 C11 119.8(3)
C13 C12 H12 120.1
C11 C12 H12 120.1
C12 C13 O3 125.3(3)
C12 C13 C14 119.5(4)
O3 C13 C14 115.2(3)
C15 C14 C13 120.3(4)
C15 C14 H14 119.8
C13 C14 H14 119.8
C14 C15 C10 120.8(3)
C14 C15 H15 119.6
C10 C15 H15 119.6
O3 C16 H16A 109.5
O3 C16 H16B 109.5
H16A C16 H16B 109.5
O3 C16 H16C 109.5
H16A C16 H16C 109.5
H16B C16 H16C 109.5

loop_
_geom_bond_atom_site_label_1
_geom_bond_atom_site_label_2
_geom_bond_distance
S1 C10 1.771(4)
S1 C8 1.841(3)
O1 C7 1.217(4)
O2 C8 1.394(3)
O2 C9 1.421(4)
O3 C13 1.370(4)
O3 C16 1.413(5)
C1 C2 1.361(6)
C1 C6 1.363(6)
C1 H1 0.9300
C2 C3 1.372(5)
C2 H2 0.9300
C3 C4 1.384(4)
C3 H3 0.9300
C4 C5 1.377(5)
C4 C7 1.482(4)
C5 C6 1.390(5)
C5 H5 0.9300
C6 H6 0.9300
C7 C8 1.511(4)
C8 H8 0.9800
C9 H9A 0.9600
C9 H9B 0.9600
C9 H9C 0.9600
C10 C15 1.376(5)
C10 C11 1.380(5)
C11 C12 1.381(5)
C11 H11 0.9300
C12 C13 1.367(5)
C12 H12 0.9300
C13 C14 1.387(5)
C14 C15 1.368(6)
C14 H14 0.9300
C15 H15 0.9300
C16 H16A 0.9600
C16 H16B 0.9600
C16 H16C 0.9600

loop_
_geom_hbond_atom_site_label_D
_geom_hbond_atom_site_label_H
_geom_hbond_atom_site_label_A
_geom_hbond_site_symmetry_A
_geom_hbond_distance_DH
_geom_hbond_distance_HA
_geom_hbond_distance_DA
_geom_hbond_angle_DHA
C8 H8 O1 2_664 0.98 2.54 3.406(5) 147
C16 H16C O1 2_665 0.96 2.47 3.421(5) 170

loop_
_geom_torsion_atom_site_label_1
_geom_torsion_atom_site_label_2
_geom_torsion_atom_site_label_3
_geom_torsion_atom_site_label_4
_geom_torsion
C6 C1 C2 C3 0.9(6)
C1 C2 C3 C4 -0.5(5)
C2 C3 C4 C5 -1.1(5)
C2 C3 C4 C7 -179.6(3)
C3 C4 C5 C6 2.2(5)
C7 C4 C5 C6 -179.3(3)
C2 C1 C6 C5 0.2(6)
C4 C5 C6 C1 -1.9(6)
C5 C4 C7 O1 -179.3(3)
C3 C4 C7 O1 -0.8(4)
C5 C4 C7 C8 2.1(4)
C3 C4 C7 C8 -179.4(3)
C9 O2 C8 C7 161.9(3)
C9 O2 C8 S1 -76.7(3)
O1 C7 C8 O2 19.8(4)
C4 C7 C8 O2 -161.5(2)
O1 C7 C8 S1 -104.5(3)
C4 C7 C8 S1 74.1(3)
C10 S1 C8 O2 -74.0(3)
C10 S1 C8 C7 46.6(3)
C8 S1 C10 C15 -101.2(3)
C8 S1 C10 C11 81.4(3)
C15 C10 C11 C12 0.6(4)
S1 C10 C11 C12 178.0(2)
C10 C11 C12 C13 -0.5(5)
C11 C12 C13 O3 -179.7(3)
C11 C12 C13 C14 0.2(5)
C16 O3 C13 C12 -1.1(5)
C16 O3 C13 C14 179.1(3)
C12 C13 C14 C15 0.1(5)
O3 C13 C14 C15 179.9(3)
C13 C14 C15 C10 0.0(5)
C11 C10 C15 C14 -0.3(5)
S1 C10 C15 C14 -177.8(3)

_cod_database_fobs_code 2241010
